data_7013389
loop_
_publ_author_name
'Thierry Le Borgne'
'Jean-Marc B\'enech'
'S\'ebastien Floquet'
'G\'erald Bernardinelli'
'Christian Aliprandini'
'Philippe Bettens'
'Claude Piguet'

_publ_section_title
;
 Monometallic lanthanide complexes with tridentate
 2,6-dicarboxamidopyridine ligands. Influence of peripheral
 substitutions on steric congestion and antenna effect
;
_journal_issue 20
_journal_name_full 'Dalton Trans.'
_journal_page_first 3856
_journal_page_last 3868
_journal_paper_doi 10.1039/b307413g
_journal_year 2003
_chemical_formula_moiety
;
Gd (C34 H31 N3 O2)2 (C F3 S O3)3 (H2 O)2  (C5 H12 O)2
;
_chemical_formula_sum 'C83 H90 F9 Gd N6 O17 S3'
_chemical_formula_weight 1868.2
_space_group_IT_number 15
_symmetry_cell_setting monoclinic
_symmetry_space_group_name_Hall '-I 2ya'
_symmetry_space_group_name_H-M 'I 1 2/a 1'
_audit_conform_dict_name cif_core.dic
_audit_conform_dict_version 2.0.1
_audit_creation_date 2003-04-10
_audit_creation_method from_xtal_archive_file_using_CIFIO
_audit_update_record 2003-06-19
_cell_angle_alpha 90.00000
_cell_angle_beta 99.378(6)
_cell_angle_gamma 90.00000
_cell_formula_units_Z 8
_cell_length_a 24.0530(11)
_cell_length_b 15.0320(6)
_cell_length_c 48.983(3)
_cell_measurement_reflns_used 8000
_cell_measurement_temperature 200
_cell_measurement_theta_max 28.0
_cell_measurement_theta_min 3.8
_cell_volume 17473.8(15)
_computing_cell_refinement 'CELL (Stoe & Cie, 1999)'
_computing_data_collection 'EXPOSE (Stoe & Cie, 1999)'
_computing_data_reduction 'XRED (Stoe & Cie, 1999)'
_computing_molecular_graphics xtal_gx3
_computing_publication_material xtal_CIFIO
_computing_structure_refinement xtal_CRYLSQ
_computing_structure_solution SIR97
_diffrn_detector_area_resol_mean 6
_diffrn_measured_fraction_theta_full 1.0
_diffrn_measured_fraction_theta_max 1.0
_diffrn_measurement_device_type 'Stoe Ipds'
_diffrn_measurement_method \f
_diffrn_radiation_type MoK\a
_diffrn_radiation_wavelength .71073
_diffrn_reflns_av_R_equivalents .073
_diffrn_reflns_limit_h_max 31
_diffrn_reflns_limit_h_min -31
_diffrn_reflns_limit_k_max 19
_diffrn_reflns_limit_k_min -19
_diffrn_reflns_limit_l_max 64
_diffrn_reflns_limit_l_min -64
_diffrn_reflns_number 116662
_diffrn_reflns_theta_full 28.13
_diffrn_reflns_theta_max 28.13
_diffrn_standards_decay_% 0
_exptl_absorpt_coefficient_mu .917
_exptl_absorpt_correction_T_max .9176
_exptl_absorpt_correction_T_min .8107
_exptl_absorpt_correction_type numerical
_exptl_absorpt_process_details 'XRED; Stoe & Cie, 1999'
_exptl_crystal_colour colorless
_exptl_crystal_density_diffrn 1.42
_exptl_crystal_density_meas ?
_exptl_crystal_description prism
_exptl_crystal_size_max .334
_exptl_crystal_size_mid .165
_exptl_crystal_size_min .09
_refine_diff_density_max .939
_refine_diff_density_min -1.394
_refine_ls_extinction_method none
_refine_ls_goodness_of_fit_ref 1.12
_refine_ls_hydrogen_treatment mixed
_refine_ls_number_parameters 1157
_refine_ls_number_reflns 12128
_refine_ls_R_factor_gt .037
_refine_ls_shift/su_max .181
_refine_ls_structure_factor_coef F
_refine_ls_weighting_details \w=1/[\s^2^(Fo)+0.00015(Fo^2^)]
_refine_ls_weighting_scheme calc
_refine_ls_wR_factor_ref .037
_reflns_number_gt 11243
_reflns_number_total 20939
_reflns_threshold_expression 'refl observed if Fo > 3.99 \s(Fo)'
_cod_data_source_file b307413g.txt
_cod_data_source_block Amides-10
_cod_depositor_comments
;
The following automatic conversions were performed:

'_exptl_crystal_density_meas' value 'not_measured' was changed to '?'
- the value is perceived as not measured.

Automatic conversion script
Id: cif_fix_values 3008 2015-01-20 13:52:24Z robertas 
;
_cod_original_sg_symbol_H-M 'I 2/a'
_cod_database_code 7013389

loop_
_symmetry_equiv_pos_as_xyz
+x,+y,+z
1/2-x,+y,-z
-x,-y,-z
1/2+x,-y,+z
1/2+x,1/2+y,1/2+z
-x,1/2+y,1/2-z
1/2-x,1/2-y,1/2-z
+x,1/2-y,1/2+z

loop_
_atom_site_label
_atom_site_fract_x
_atom_site_fract_y
_atom_site_fract_z
_atom_site_U_iso_or_equiv
_atom_site_occupancy
_atom_site_adp_type
Gd .783464(9) .328602(12) .381924(4) .02948(8) 1.00000 Uani
O1a .77679(13) .19231(15) .35564(5) .0349(14) 1.00000 Uani
O2a .81713(13) .47362(17) .36652(6) .0385(15) 1.00000 Uani
N1a .80160(14) .3402(2) .33144(6) .0310(16) 1.00000 Uani
N2a .75760(16) .1178(2) .31510(7) .0370(18) 1.00000 Uani
N3a .81830(15) .5746(2) .33208(7) .0368(18) 1.00000 Uani
C1a .80381(17) .2652(3) .31728(8) .0311(19) 1.00000 Uani
C2a .83444(19) .2571(3) .29566(8) .038(3) 1.00000 Uani
C3a .86284(17) .3318(4) .28851(8) .041(2) 1.00000 Uani
C4a .8585(2) .4109(3) .30215(9) .041(3) 1.00000 Uani
C5a .82613(18) .4136(3) .32333(8) .032(2) 1.00000 Uani
C6a .77693(17) .1884(3) .33009(8) .033(2) 1.00000 Uani
C7a .7494(2) .0353(3) .33041(9) .040(3) 1.00000 Uani
C8a .8048(3) -.0122(3) .33878(10) .043(3) 1.00000 Uani
C9a .8310(3) -.0129(4) .36608(11) .062(4) 1.00000 Uani
C10a .8800(4) -.0596(5) .37414(15) .090(5) 1.00000 Uani
C11a .9041(4) -.1064(5) .35514(19) .092(5) 1.00000 Uani
C12a .8798(3) -.1040(4) .32746(17) .082(5) 1.00000 Uani
C13a .8301(3) -.0575(4) .31918(12) .058(3) 1.00000 Uani
C14a .7367(3) .1188(3) .28496(9) .044(3) 1.00000 Uani
C15a .6746(3) .0990(3) .27921(9) .047(3) 1.00000 Uani
C16a .6545(3) .0179(4) .26821(10) .065(4) 1.00000 Uani
C17a .5972(4) .0002(6) .26280(13) .090(5) 1.00000 Uani
C18a .5601(4) .0619(8) .26826(15) .096(6) 1.00000 Uani
C19a .5795(3) .1447(6) .27919(13) .091(5) 1.00000 Uani
C20a .6355(3) .1622(4) .28453(10) .061(3) 1.00000 Uani
C21a .81988(18) .4909(3) .34170(8) .034(2) 1.00000 Uani
C22a .8022(2) .5981(3) .30276(9) .041(3) 1.00000 Uani
C23a .8449(3) .6541(3) .29110(9) .044(3) 1.00000 Uani
C24a .9011(3) .6515(3) .30069(10) .050(3) 1.00000 Uani
C25a .9393(3) .7011(4) .28819(12) .062(4) 1.00000 Uani
C26a .9200(4) .7548(5) .26621(14) .081(5) 1.00000 Uani
C27a .8635(4) .7583(5) .25624(15) .104(6) 1.00000 Uani
C28a .8255(3) .7080(5) .26836(13) .081(4) 1.00000 Uani
C29a .8159(3) .6491(3) .35160(10) .044(3) 1.00000 Uani
C30a .7566(2) .6836(3) .35067(9) .047(3) 1.00000 Uani
C31a .7146(3) .6322(3) .35958(10) .053(3) 1.00000 Uani
C32a .6610(3) .6646(4) .35836(13) .071(4) 1.00000 Uani
C33a .6471(3) .7482(4) .34766(18) .093(5) 1.00000 Uani
C34a .6875(4) .7981(4) .3380(2) .107(6) 1.00000 Uani
C35a .7422(3) .7670(4) .33983(15) .079(4) 1.00000 Uani
O1b .75200(12) .43620(18) .41153(6) .0378(15) 1.00000 Uani
O2b .87937(13) .29057(18) .38045(6) .0382(15) 1.00000 Uani
N1b .85885(15) .4065(2) .41785(7) .0320(16) 1.00000 Uani
N2b .75597(16) .5482(3) .44196(7) .0364(18) 1.00000 Uani
N3b .96464(19) .2553(4) .40401(8) .067(3) 1.00000 Uani
C1b .84476(18) .4828(3) .42926(8) .033(2) 1.00000 Uani
C2b .8849(3) .5475(3) .43792(10) .049(3) 1.00000 Uani
C3b .9407(3) .5308(4) .43600(11) .062(3) 1.00000 Uani
C4b .9554(3) .4513(4) .42531(10) .057(3) 1.00000 Uani
C5b .91314(19) .3905(3) .41636(8) .040(3) 1.00000 Uani
C6b .78154(19) .4885(3) .42759(8) .033(2) 1.00000 Uani
C7b .7840(3) .6063(3) .46426(9) .043(3) 1.00000 Uani
C8b .7924(3) .7012(3) .45500(10) .050(3) 1.00000 Uani
C9b .7852(3) .7253(4) .42752(10) .065(4) 1.00000 Uani
C10b .7947(4) .8122(4) .41983(12) .084(4) 1.00000 Uani
C11b .8114(4) .8755(4) .43932(15) .090(5) 1.00000 Uani
C12b .8184(4) .8520(4) .46684(14) .088(5) 1.00000 Uani
C13b .8090(3) .7655(4) .47498(11) .067(4) 1.00000 Uani
C14b .6943(2) .5545(3) .43691(9) .043(3) 1.00000 Uani
C15b .6666(3) .5112(4) .45914(9) .049(3) 1.00000 Uani
C16b .6207(3) .5492(4) .46771(10) .062(4) 1.00000 Uani
C17b .5933(3) .5073(7) .48684(13) .087(5) 1.00000 Uani
C18b .6133(4) .4288(7) .49839(14) .099(6) 1.00000 Uani
C19b .6580(4) .3906(6) .49027(18) .118(6) 1.00000 Uani
C20b .6857(3) .4317(5) .47107(15) .090(5) 1.00000 Uani
C21b .91908(19) .3072(3) .39959(9) .042(3) 1.00000 Uani
C22b .9640(3) .1803(5) .38492(11) .091(4) 1.00000 Uani
C23b .9712(4) .2008(8) .35642(14) .111(6) 1.00000 Uani
C24b .9582(4) .1354(7) .33593(15) .137(7) 1.00000 Uani
C25b .9685(7) .1520(13) .3096(3) .204(14) 1.00000 Uani
C26b .9898(7) .2275(16) .3017(3) .209(16) 1.00000 Uani
C27b 1.0014(4) .2901(10) .32183(16) .159(9) 1.00000 Uani
C28b .9928(4) .2786(10) .34887(15) .128(8) 1.00000 Uani
C29b 1.0182(4) .2872(4) .42361(17) .040(5) .50000 Uani
C30b 1.05206(17) .2044(3) .43496(8) .044(3) 1.00000 Uani
C31b 1.0294(4) .1408(6) .44888(15) .056(6) .50000 Uani
C32b 1.0631(6) .0714(5) .46153(17) .073(8) .50000 Uani
C33b 1.1197(6) .0687(6) .4597(3) .086(10) .50000 Uani
C34b 1.1429(4) .1349(7) .4453(3) .086(12) .50000 Uani
C35b 1.1093(4) .2027(5) .43296(18) .056(7) .50000 Uani
C29b' .9902(4) .2250(7) .43385(16) .058(6) .50000 Uani
C31b' 1.0737(4) .1421(6) .45547(16) .070(8) .50000 Uani
C32b' 1.1291(4) .1156(7) .4579(2) .079(11) .50000 Uani
C33b' 1.1629(4) .1499(7) .4403(3) .067(9) .50000 Uani
C34b' 1.1414(4) .2104(6) .42025(19) .066(7) .50000 Uani
C35b' 1.0860(4) .2370(5) .41769(16) .059(7) .50000 Uani
O1w .69810(14) .2658(3) .39459(7) .0512(18) 1.00000 Uani
O2w .70226(14) .3892(3) .35250(7) .0530(19) 1.00000 Uani
S1c .84379(7) .17636(9) .44024(3) .0581(7) 1.00000 Uani
O1c .80649(15) .2204(3) .41831(7) .0551(19) 1.00000 Uani
O2c .8625(3) .0914(3) .43270(10) .102(4) 1.00000 Uani
O3c .8854(2) .2335(3) .45539(8) .083(3) 1.00000 Uani
C1c .7978(5) .1512(5) .46482(13) .110(6) 1.00000 Uani
F1c .7727(3) .2221(4) .47235(12) .166(5) 1.00000 Uani
F2c .7594(3) .0934(4) .45511(9) .139(4) 1.00000 Uani
F3c .8258(4) .1147(5) .48725(9) .208(6) 1.00000 Uani
S1d 1.06658(7) .55472(16) .38955(4) .0868(11) 1.00000 Uani
O1d 1.06647(19) .4616(4) .39367(9) .091(4) 1.00000 Uani
O2d 1.1143(2) .5942(5) .38129(11) .135(5) 1.00000 Uani
O3d 1.0465(3) .6031(4) .41211(11) .108(4) 1.00000 Uani
C1d 1.0101(4) .5735(9) .36161(19) .129(8) 1.00000 Uani
F1d 1.0205(3) .5394(7) .33854(11) .209(8) 1.00000 Uani
F2d 1.0022(3) .6580(5) .35521(16) .195(6) 1.00000 Uani
F3d .96189(19) .5409(4) .36510(11) .135(4) 1.00000 Uani
S1e .67753(7) .44645(9) .27407(3) .0586(8) 1.00000 Uani
O1e .6933(3) .5128(3) .25583(8) .087(3) 1.00000 Uani
O2e .6835(4) .3592(4) .26618(15) .156(6) 1.00000 Uani
O3e .69999(19) .4663(4) .30249(8) .085(3) 1.00000 Uani
C1e .6043(5) .4655(12) .27484(19) .144(9) 1.00000 Uani
F1e .5776(4) .4462(13) .2503(2) .390(15) 1.00000 Uani
F2e .5844(3) .4081(6) .29142(18) .200(7) 1.00000 Uani
F3e .5922(4) .5414(6) .2808(3) .232(9) 1.00000 Uani
O1f .65823(16) .0953(3) .38076(8) .061(3) 1.00000 Uani
C1f .5997(3) .0752(4) .37026(12) .061(4) 1.00000 Uani
C2f .5770(4) .1620(6) .35636(15) .098(5) 1.00000 Uani
C3f .5960(4) .0034(5) .34849(18) .106(6) 1.00000 Uani
C4f .5679(4) .0469(6) .39257(17) .106(6) 1.00000 Uani
C5f .6887(3) .0300(4) .39724(12) .072(4) 1.00000 Uani
O1g .9533(5) .7306(7) .4467(2) .128(8) .60000 Uani
C1g .9933(6) .7703(9) .4671(3) .18(2) .60000 Uani
C2g .9815(9) .8737(19) .4689(4) .38(5) .60000 Uani
C3g 1.0511(7) .7595(11) .4606(3) .128(12) .60000 Uani
C4g .9839(6) .7208(9) .4924(3) .101(10) .60000 Uani
C5g .9589(2) .7670(3) .42084(9) .273(17) 1.00000 Uani
O1g' .9698(5) .8367(9) .4368(3) .174(17) .40000 Uiso
C1g' .9942(4) .8214(6) .46575(15) .108(8) .40000 Uiso
C2g' .96740(18) .8827(3) .48002(9) .058(4) .40000 Uiso
C3g' 1.05662(16) .8399(3) .46965(9) .118(7) .40000 Uiso
C4g' .98043(19) .7257(3) .47755(10) .184(19) .40000 Uiso
H2a .83568 .20063 .28573 .05000 1.00000 Uiso
H3a .88621 .32803 .27386 .05000 1.00000 Uiso
H4a .87759 .46445 .29703 .05000 1.00000 Uiso
H71a .73388 .05043 .34712 .05000 1.00000 Uiso
H72a .72343 -.00408 .31868 .05000 1.00000 Uiso
H9a .81419 .01961 .37993 .05000 1.00000 Uiso
H10a .89791 -.05864 .39365 .05000 1.00000 Uiso
H11a .93832 -.14070 .36129 .05000 1.00000 Uiso
H12a .89755 -.13621 .31360 .05000 1.00000 Uiso
H13a .81267 -.05614 .29953 .05000 1.00000 Uiso
H141a .74353 .17756 .27753 .05000 1.00000 Uiso
H142a .75700 .07360 .27599 .05000 1.00000 Uiso
H16a .68107 -.02778 .26414 .05000 1.00000 Uiso
H17a .58406 -.05756 .25511 .05000 1.00000 Uiso
H18a .51957 .04931 .26427 .05000 1.00000 Uiso
H19a .55222 .18914 .28288 .05000 1.00000 Uiso
H20a .64860 .21990 .29239 .05000 1.00000 Uiso
H221a .79651 .54262 .29207 .05000 1.00000 Uiso
H222a .76643 .63087 .30069 .05000 1.00000 Uiso
H24a .91549 .61365 .31651 .05000 1.00000 Uiso
H25a .97955 .69717 .29508 .05000 1.00000 Uiso
H26a .94702 .79049 .25786 .05000 1.00000 Uiso
H27a .85015 .79593 .24020 .05000 1.00000 Uiso
H28a .78529 .70911 .26084 .05000 1.00000 Uiso
H291a .83047 .62834 .37048 .05000 1.00000 Uiso
H292a .83994 .69762 .34686 .05000 1.00000 Uiso
H31a .72379 .57254 .36690 .05000 1.00000 Uiso
H32a .63253 .62723 .36490 .05000 1.00000 Uiso
H33a .60870 .77152 .34638 .05000 1.00000 Uiso
H34a .67837 .85754 .33042 .05000 1.00000 Uiso
H35a .77072 .80389 .33308 .05000 1.00000 Uiso
H2b .87398 .60433 .44545 .05000 1.00000 Uiso
H3b .96953 .57603 .44192 .05000 1.00000 Uiso
H4b .99471 .43748 .42416 .05000 1.00000 Uiso
H71b .76080 .60770 .47891 .05000 1.00000 Uiso
H72b .82088 .58067 .47142 .05000 1.00000 Uiso
H9b .77317 .68076 .41316 .05000 1.00000 Uiso
H10b .78907 .82812 .40012 .05000 1.00000 Uiso
H11b .81757 .93688 .43364 .05000 1.00000 Uiso
H12b .83044 .89684 .48097 .05000 1.00000 Uiso
H13b .81386 .74996 .49473 .05000 1.00000 Uiso
H141b .68348 .61726 .43569 .05000 1.00000 Uiso
H142b .68009 .52504 .41918 .05000 1.00000 Uiso
H16b .60693 .60715 .46004 .05000 1.00000 Uiso
H17b .55961 .53517 .49221 .05000 1.00000 Uiso
H18b .59457 .39907 .51227 .05000 1.00000 Uiso
H19b .67142 .33322 .49799 .05000 1.00000 Uiso
H20b .71877 .40269 .46540 .05000 1.00000 Uiso
H221b .99457 .13933 .39284 .05000 1.00000 Uiso
H222b .92773 .14915 .38441 .05000 1.00000 Uiso
H24b .94192 .07826 .34029 .05000 1.00000 Uiso
H25b .95891 .10567 .29555 .05000 1.00000 Uiso
H26b .99739 .23556 .28294 .05000 1.00000 Uiso
H27b 1.01659 .34731 .31657 .05000 1.00000 Uiso
H28b 1.00247 .32674 .36248 .05000 1.00000 Uiso
H291b 1.04070 .32592 .41343 .05000 .50000 Uiso
H292b 1.00698 .32201 .43899 .05000 .50000 Uiso
H31b .98956 .14477 .45093 .05000 .50000 Uiso
H32b 1.04680 .02485 .47133 .05000 .50000 Uiso
H33b 1.14323 .01935 .46737 .05000 .50000 Uiso
H34b 1.18311 .13276 .44317 .05000 .50000 Uiso
H35b 1.12644 .25166 .42284 .05000 .50000 Uiso
H291b' .98772 .27406 .44683 .05000 .50000 Uiso
H292b' .96918 .17374 .43911 .05000 .50000 Uiso
H31b' 1.04911 .11442 .46768 .05000 .50000 Uiso
H32b' 1.14544 .07300 .47250 .05000 .50000 Uiso
H33b' 1.20330 .13382 .44279 .05000 .50000 Uiso
H34b' 1.16577 .23564 .40815 .05000 .50000 Uiso
H35b' 1.06972 .27741 .40308 .05000 .50000 Uiso
H21f .57047 .20490 .37098 .05000 1.00000 Uiso
H22f .60495 .18759 .34619 .05000 1.00000 Uiso
H23f .54227 .15155 .34415 .05000 1.00000 Uiso
H31f .61811 .02124 .33413 .05000 1.00000 Uiso
H32f .61174 -.05271 .35737 .05000 1.00000 Uiso
H33f .55637 -.00576 .34018 .05000 1.00000 Uiso
H41f .58454 -.00739 .40137 .05000 1.00000 Uiso
H42f .56950 .09548 .40638 .05000 1.00000 Uiso
H43f .52822 .03616 .38435 .05000 1.00000 Uiso
H51f .67397 .02393 .41448 .05000 1.00000 Uiso
H52f .68583 -.02588 .38760 .05000 1.00000 Uiso
H53f .72890 .04818 .40145 .05000 1.00000 Uiso
H21g .98464 .90037 .45252 .05000 .60000 Uiso
H22g .94411 .87881 .47421 .05000 .60000 Uiso
H23g 1.00944 .89704 .48462 .05000 .60000 Uiso
H31g 1.05721 .69924 .45436 .05000 .60000 Uiso
H32g 1.05881 .80284 .44613 .05000 .60000 Uiso
H33g 1.08043 .77159 .47746 .05000 .60000 Uiso
H41g .94480 .72283 .49450 .05000 .60000 Uiso
H42g .99628 .65972 .49181 .05000 .60000 Uiso
H43g 1.00643 .74909 .50970 .05000 .60000 Uiso
H51g .93842 .81727 .41543 .05000 .60000 Uiso
H52g 1.00232 .77800 .42092 .05000 .60000 Uiso
H53g .95027 .71623 .40604 .05000 .60000 Uiso
H21g' .96865 .94368 .47109 .05000 .40000 Uiso
H22g' .92831 .86495 .47952 .05000 .40000 Uiso
H23g' .98632 .88546 .49915 .05000 .40000 Uiso
H31g' 1.07483 .79673 .45923 .05000 .40000 Uiso
H32g' 1.06287 .89984 .46299 .05000 .40000 Uiso
H33g' 1.07253 .83553 .48932 .05000 .40000 Uiso
H41g' .93929 .71726 .47503 .05000 .40000 Uiso
H42g' .99749 .67864 .46744 .05000 .40000 Uiso
H43g' .99615 .72237 .49738 .05000 .40000 Uiso
H51g' .98827 .72114 .42615 .05000 .40000 Uiso
H52g' .92190 .74262 .42291 .05000 .40000 Uiso
H53g' .95849 .78466 .40133 .05000 .40000 Uiso
H11w .6860(18) .2080(17) .3878(7) .05000 1.00000 Uiso
H12w .6821(18) .276(3) .4132(6) .05000 1.00000 Uiso
H21w .6999(15) .414(3) .3344(6) .05000 1.00000 Uiso
H22w .6655(11) .391(3) .3579(8) .05000 1.00000 Uiso

loop_
_atom_site_aniso_label
_atom_site_aniso_U_11
_atom_site_aniso_U_22
_atom_site_aniso_U_33
_atom_site_aniso_U_12
_atom_site_aniso_U_13
_atom_site_aniso_U_23
Gd .03167(10) .02867(8) .02952(8) -.00102(12) .00921(6) -.00233(11)
O1a .0438(18) .0297(15) .0323(13) -.0009(11) .0094(12) -.0035(10)
O2a .050(2) .0319(14) .0345(15) -.0027(13) .0116(14) .0010(11)
N1a .0300(18) .0298(17) .0329(15) .0020(14) .0041(13) .0007(14)
N2a .043(3) .0332(17) .0349(17) -.0056(15) .0083(16) -.0039(14)
N3a .041(3) .0305(16) .0396(18) -.0051(15) .0100(16) -.0004(14)
C1a .029(3) .0336(19) .0307(19) .0011(16) .0046(17) .0002(15)
C2a .042(3) .038(3) .035(3) .0045(19) .0097(19) -.0033(17)
C3a .042(3) .046(2) .0387(19) -.001(3) .0155(17) -.002(3)
C4a .045(3) .040(3) .041(3) -.0040(19) .013(2) .0042(18)
C5a .032(3) .032(2) .033(2) .0022(17) .0045(18) .0017(16)
C6a .031(3) .033(3) .0357(19) .0025(16) .0043(17) -.0030(15)
C7a .049(3) .0311(19) .040(3) -.0089(18) .011(2) -.0040(16)
C8a .047(3) .032(3) .054(3) -.0047(19) .015(3) .0003(19)
C9a .065(4) .065(4) .057(3) .007(3) .009(3) .008(3)
C10a .088(6) .091(5) .086(5) .024(4) .003(4) .018(4)
C11a .064(5) .086(5) .127(7) .023(4) .013(5) .013(5)
C12a .075(5) .052(4) .129(6) .008(3) .047(5) -.019(4)
C13a .070(5) .038(3) .071(4) -.006(3) .026(3) -.006(3)
C14a .055(4) .046(3) .032(3) -.008(3) .011(2) -.0083(18)
C15a .057(4) .053(3) .030(2) -.013(3) .003(2) -.0055(18)
C16a .085(5) .063(4) .044(3) -.026(3) .003(3) -.009(3)
C17a .094(6) .115(6) .056(4) -.062(5) -.002(4) -.005(4)
C18a .056(5) .162(8) .067(5) -.032(5) .002(4) .010(5)
C19a .051(5) .155(8) .066(4) .016(5) .007(3) -.004(4)
C20a .056(4) .077(4) .046(3) .004(4) .001(3) -.002(3)
C21a .032(3) .0340(19) .036(2) -.0036(17) .0068(18) .0016(16)
C22a .045(3) .036(3) .039(3) .0025(19) .004(2) .0047(18)
C23a .053(4) .035(3) .045(3) .0023(19) .010(3) .0077(17)
C24a .053(4) .043(3) .053(3) .001(2) .010(3) .0073(19)
C25a .057(4) .059(3) .073(4) -.010(3) .022(3) .004(3)
C26a .087(6) .078(4) .086(5) -.018(4) .034(4) .022(4)
C27a .100(7) .114(6) .096(5) -.009(5) .009(5) .073(5)
C28a .063(5) .094(5) .084(4) .006(4) .008(4) .054(4)
C29a .055(4) .031(3) .049(3) -.0067(18) .014(3) -.0030(16)
C30a .056(3) .028(3) .060(3) -.004(2) .018(3) -.0064(19)
C31a .059(4) .039(3) .062(3) -.004(3) .019(3) -.001(3)
C32a .063(4) .057(3) .100(4) -.012(3) .034(4) -.008(4)
C33a .064(5) .056(4) .167(7) .015(3) .038(5) -.003(4)
C34a .076(6) .044(3) .209(9) .019(3) .048(6) .026(4)
C35a .074(5) .037(3) .135(6) .001(3) .043(4) .016(3)
O1b .0368(18) .0372(14) .0413(15) -.0003(13) .0124(13) -.0086(12)
O2b .0318(18) .0454(15) .0377(15) .0051(13) .0068(14) -.0078(12)
N1b .032(3) .0374(17) .0289(16) -.0013(14) .0103(14) -.0019(13)
N2b .043(3) .0344(17) .0336(17) .0059(15) .0127(16) -.0012(14)
N3b .054(3) .101(4) .042(3) .040(3) -.004(2) -.020(3)
C1b .040(3) .0305(19) .0317(19) -.0018(17) .0147(18) -.0023(16)
C2b .052(4) .049(3) .051(3) -.015(3) .021(3) -.013(2)
C3b .059(4) .071(4) .062(3) -.031(3) .027(3) -.024(3)
C4b .035(3) .090(4) .049(3) -.015(3) .017(3) -.020(3)
C5b .038(3) .052(3) .030(2) -.000(2) .0095(18) -.0037(17)
C6b .042(3) .0294(19) .0296(19) -.0002(18) .0131(18) .0004(15)
C7b .054(4) .045(3) .032(3) .004(3) .014(3) -.0076(18)
C8b .063(4) .039(3) .047(3) .005(3) .009(3) -.0098(18)
C9b .106(5) .042(3) .047(3) -.006(3) .011(3) -.003(3)
C10b .136(7) .048(4) .064(4) -.003(4) .005(4) .007(3)
C11b .128(7) .038(3) .095(5) -.007(4) -.004(5) .004(3)
C12b .126(7) .041(3) .087(5) -.005(3) -.013(4) -.026(3)
C13b .090(5) .048(3) .057(3) .007(3) -.003(3) -.013(3)
C14b .047(3) .047(3) .038(3) .014(2) .012(2) .0010(18)
C15b .046(3) .062(3) .040(3) .014(3) .014(3) .007(2)
C16b .044(4) .096(4) .045(3) .013(3) .007(3) -.006(3)
C17b .039(4) .173(8) .053(4) -.011(4) .017(3) -.020(5)
C18b .071(6) .166(8) .062(4) -.030(5) .023(4) .023(5)
C19b .110(7) .129(7) .123(7) .011(6) .047(6) .081(6)
C20b .077(5) .090(5) .115(6) .027(4) .049(5) .045(4)
C21b .037(3) .053(3) .036(2) .0090(19) .0127(19) -.0038(18)
C22b .080(5) .120(6) .063(4) .063(5) -.016(3) -.040(4)
C23b .071(6) .204(10) .051(4) .088(6) -.008(4) -.047(5)
C24b .143(8) .177(9) .077(5) .106(7) -.025(5) -.062(5)
C25b .191(16) .35(3) .054(7) .180(16) -.033(7) -.093(9)
C26b .120(10) .46(4) .045(5) .151(15) .016(5) -.017(10)
C27b .076(6) .341(17) .066(5) .041(8) .028(4) .003(7)
C28b .055(5) .284(14) .045(4) .045(7) .005(4) -.032(6)
C29b .033(6) .040(5) .045(5) -.000(4) -.000(4) -.003(4)
C30b .038(3) .049(3) .042(3) .007(2) .001(2) -.0071(19)
C31b .052(8) .059(6) .056(6) -.001(5) -.000(6) .006(5)
C32b .122(13) .047(6) .046(6) .008(7) .003(7) .005(5)
C33b .118(16) .058(8) .067(9) .031(9) -.026(9) -.010(7)
C34b .041(11) .111(14) .099(15) .020(10) -.008(11) -.063(13)
C35b .039(7) .056(6) .072(8) .006(5) .010(6) -.015(5)
C29b' .059(8) .066(7) .049(6) .016(6) .012(5) -.003(5)
C31b' .078(10) .084(9) .050(6) .028(7) .016(7) .010(6)
C32b' .051(10) .138(17) .045(8) .054(10) -.001(7) .002(9)
C33b' .040(9) .082(10) .072(8) .026(7) -.014(7) -.016(7)
C34b' .053(8) .058(6) .087(8) -.000(6) .013(7) -.014(6)
C35b' .053(8) .046(6) .079(8) -.003(5) .020(6) -.005(6)
O1w .045(3) .0491(18) .065(2) -.0131(15) .0251(17) -.0051(16)
O2w .037(3) .081(3) .0415(17) .0149(17) .0103(15) .0092(16)
S1c .0953(11) .0394(6) .0381(6) .0023(8) .0065(6) .0058(6)
O1c .065(3) .0492(18) .0496(18) -.0060(17) .0059(17) .0153(15)
O2c .147(5) .052(3) .103(4) .032(3) .006(4) .001(3)
O3c .106(4) .074(3) .060(3) -.003(3) -.015(3) .0013(19)
C1c .205(10) .079(5) .052(4) -.052(6) .044(5) -.008(4)
F1c .230(7) .161(5) .140(5) -.070(5) .133(5) -.071(4)
F2c .216(6) .119(4) .099(3) -.086(4) .081(4) -.016(3)
F3c .356(11) .204(6) .056(3) -.090(7) .009(4) .056(4)
S1d .0376(9) .1516(17) .0710(10) -.0075(10) .0083(8) .0391(11)
O1d .062(3) .134(5) .082(3) .012(3) .023(3) .026(3)
O2d .052(4) .247(7) .108(4) -.032(4) .022(3) .059(5)
O3d .076(4) .150(5) .103(4) -.026(4) .029(3) .007(4)
C1d .083(7) .204(11) .098(7) -.037(7) .004(5) .075(7)
F1d .161(7) .395(13) .067(4) .022(7) .010(4) .024(5)
F2d .149(6) .181(6) .212(7) -.070(5) -.095(5) .119(6)
F3d .062(3) .187(5) .141(4) -.032(3) -.023(3) .066(4)
S1e .0629(10) .0636(8) .0524(7) .0117(7) .0184(7) -.0031(6)
O1e .126(5) .087(3) .055(3) .015(3) .031(3) .013(2)
O2e .237(8) .073(4) .198(7) -.034(4) .153(7) -.042(4)
O3e .069(3) .121(4) .063(3) -.010(3) .001(2) .026(3)
C1e .064(7) .275(16) .084(6) .001(8) -.012(5) -.025(8)
F1e .115(7) .82(3) .200(9) .019(12) -.072(6) -.132(13)
F2e .102(5) .291(9) .230(8) -.088(6) .093(5) -.083(7)
F3e .180(8) .211(8) .342(12) .127(7) .153(9) .075(8)
O1f .057(3) .059(2) .071(3) -.0145(18) .0182(19) -.0038(17)
C1f .046(4) .062(4) .079(4) -.014(3) .021(3) -.007(3)
C2f .085(6) .102(6) .104(5) -.009(5) .002(4) .007(5)
C3f .069(6) .099(6) .145(7) -.022(4) .007(5) -.041(5)
C4f .071(6) .140(7) .114(6) -.004(5) .036(5) .031(5)
C5f .079(5) .069(4) .070(4) .001(4) .018(4) .009(3)
O1g .131(10) .123(8) .123(8) -.006(7) .003(7) -.005(6)
C1g .071(12) .134(17) .32(4) -.012(11) -.018(17) -.12(2)
C2g .29(4) .79(8) .087(12) -.39(5) .088(17) -.10(3)
C3g .107(14) .168(15) .101(10) -.035(11) -.005(9) .017(10)
C4g .115(12) .104(10) .075(8) .003(8) -.012(7) -.043(7)
C5g .30(3) .162(12) .36(3) -.013(13) .059(18) .171(15)

loop_
_atom_type_symbol
_atom_type_scat_source
_atom_type_scat_dispersion_real
_atom_type_scat_dispersion_imag
C Int._Tables_Vol_IV_Tables_2.2B_and_2.3.1 .002 .002
H Int._Tables_Vol_IV_Tables_2.2B_and_2.3.1 0 0
N Int._Tables_Vol_IV_Tables_2.2B_and_2.3.1 .004 .003
O Int._Tables_Vol_IV_Tables_2.2B_and_2.3.1 .008 .006
F Int._Tables_Vol_IV_Tables_2.2B_and_2.3.1 .014 .01
S Int._Tables_Vol_IV_Tables_2.2B_and_2.3.1 .11 .124
Gd Int._Tables_Vol_IV_Tables_2.2B_and_2.3.1 -.564 3.904

loop_
_geom_angle_atom_site_label_1
_geom_angle_atom_site_label_2
_geom_angle_atom_site_label_3
_geom_angle_site_symmetry_1
_geom_angle_site_symmetry_2
_geom_angle_site_symmetry_3
_geom_angle
O1a Gd O2a . . . 125.45(9)
O1a Gd N1a . . . 63.48(9)
O1a Gd O1b . . . 154.68(10)
O1a Gd O2b . . . 76.18(10)
O1a Gd N1b . . . 136.46(10)
O1a Gd O1w . . . 79.68(11)
O1a Gd O2w . . . 91.45(11)
O1a Gd O1c . . . 78.97(9)
O2a Gd N1a . . . 62.40(9)
O2a Gd O1b . . . 74.94(10)
O2a Gd O2b . . . 80.60(10)
O2a Gd N1b . . . 65.37(9)
O2a Gd O1w . . . 138.48(11)
O2a Gd O2w . . . 76.06(11)
O2a Gd O1c . . . 140.31(10)
N1a Gd O1b . . . 131.14(9)
N1a Gd O2b . . . 70.92(9)
N1a Gd N1b . . . 114.24(10)
N1a Gd O1w . . . 123.47(10)
N1a Gd O2w . . . 69.47(11)
N1a Gd O1c . . . 134.30(11)
O1b Gd O2b . . . 125.89(9)
O1b Gd N1b . . . 62.31(10)
O1b Gd O1w . . . 75.06(11)
O1b Gd O2w . . . 78.45(10)
O1b Gd O1c . . . 93.76(10)
O2b Gd N1b . . . 63.67(10)
O2b Gd O1w . . . 140.79(10)
O2b Gd O2w . . . 139.92(10)
O2b Gd O1c . . . 75.76(11)
N1b Gd O1w . . . 121.92(11)
N1b Gd O2w . . . 130.13(11)
N1b Gd O1c . . . 75.62(10)
O1w Gd O2w . . . 70.33(11)
O1w Gd O1c . . . 69.57(12)
O2w Gd O1c . . . 139.82(12)
Gd O1a C6a . . . 124.2(3)
Gd O2a C21a . . . 123.2(3)
Gd N1a C1a . . . 118.0(3)
Gd N1a C5a . . . 119.3(3)
C1a N1a C5a . . . 119.1(4)
C6a N2a C7a . . . 116.9(3)
C6a N2a C14a . . . 125.1(4)
C7a N2a C14a . . . 117.5(3)
C21a N3a C22a . . . 123.9(4)
C21a N3a C29a . . . 119.0(4)
C22a N3a C29a . . . 114.7(3)
N1a C1a C2a . . . 122.8(4)
N1a C1a C6a . . . 112.0(4)
C2a C1a C6a . . . 124.5(4)
C1a C2a C3a . . . 117.8(4)
C2a C3a C4a . . . 119.8(4)
C3a C4a C5a . . . 118.8(4)
N1a C5a C4a . . . 121.5(4)
N1a C5a C21a . . . 111.7(4)
C4a C5a C21a . . . 126.4(4)
O1a C6a N2a . . . 122.0(4)
O1a C6a C1a . . . 116.8(3)
N2a C6a C1a . . . 121.0(4)
N2a C7a C8a . . . 110.5(4)
C7a C8a C9a . . . 120.6(5)
C7a C8a C13a . . . 120.6(4)
C9a C8a C13a . . . 118.8(5)
C8a C9a C10a . . . 121.1(6)
C9a C10a C11a . . . 120.4(7)
C10a C11a C12a . . . 119.6(7)
C11a C12a C13a . . . 120.3(7)
C8a C13a C12a . . . 119.8(6)
N2a C14a C15a . . . 110.5(4)
C14a C15a C16a . . . 121.3(5)
C14a C15a C20a . . . 120.7(5)
C16a C15a C20a . . . 118.0(5)
C15a C16a C17a . . . 121.0(6)
C16a C17a C18a . . . 120.0(7)
C17a C18a C19a . . . 119.9(8)
C18a C19a C20a . . . 120.2(7)
C15a C20a C19a . . . 120.8(6)
O2a C21a N3a . . . 122.1(4)
O2a C21a C5a . . . 116.6(4)
N3a C21a C5a . . . 121.2(4)
N3a C22a C23a . . . 114.6(4)
C22a C23a C24a . . . 123.6(4)
C22a C23a C28a . . . 117.8(5)
C24a C23a C28a . . . 118.5(5)
C23a C24a C25a . . . 121.4(5)
C24a C25a C26a . . . 119.8(6)
C25a C26a C27a . . . 119.6(7)
C26a C27a C28a . . . 120.7(7)
C23a C28a C27a . . . 120.0(6)
N3a C29a C30a . . . 112.1(4)
C29a C30a C31a . . . 121.8(4)
C29a C30a C35a . . . 119.9(5)
C31a C30a C35a . . . 118.2(5)
C30a C31a C32a . . . 120.9(5)
C31a C32a C33a . . . 120.6(6)
C32a C33a C34a . . . 119.0(7)
C33a C34a C35a . . . 120.8(6)
C30a C35a C34a . . . 120.4(6)
Gd O1b C6b . . . 127.4(3)
Gd O2b C21b . . . 123.6(3)
Gd N1b C1b . . . 118.2(3)
Gd N1b C5b . . . 117.5(3)
C1b N1b C5b . . . 119.3(4)
C6b N2b C7b . . . 126.0(4)
C6b N2b C14b . . . 119.3(4)
C7b N2b C14b . . . 114.5(4)
C21b N3b C22b . . . 115.1(4)
C21b N3b C29b . . . 119.8(5)
C22b N3b C29b . . . 123.7(5)
N1b C1b C2b . . . 121.1(5)
N1b C1b C6b . . . 110.2(4)
C2b C1b C6b . . . 128.4(4)
C1b C2b C3b . . . 119.1(5)
C2b C3b C4b . . . 119.8(5)
C3b C4b C5b . . . 118.2(5)
N1b C5b C4b . . . 122.4(5)
N1b C5b C21b . . . 110.9(4)
C4b C5b C21b . . . 126.0(5)
O1b C6b N2b . . . 119.1(4)
O1b C6b C1b . . . 117.6(4)
N2b C6b C1b . . . 123.3(4)
N2b C7b C8b . . . 113.7(4)
C7b C8b C9b . . . 122.5(4)
C7b C8b C13b . . . 118.7(4)
C9b C8b C13b . . . 118.8(5)
C8b C9b C10b . . . 120.9(5)
C9b C10b C11b . . . 120.7(6)
C10b C11b C12b . . . 118.9(6)
C11b C12b C13b . . . 121.3(6)
C8b C13b C12b . . . 119.4(5)
N2b C14b C15b . . . 113.7(4)
C14b C15b C16b . . . 120.9(5)
C14b C15b C20b . . . 121.6(6)
C16b C15b C20b . . . 117.5(6)
C15b C16b C17b . . . 121.1(6)
C16b C17b C18b . . . 120.1(7)
C17b C18b C19b . . . 119.7(8)
C18b C19b C20b . . . 120.8(8)
C15b C20b C19b . . . 120.8(7)
O2b C21b N3b . . . 120.8(4)
O2b C21b C5b . . . 116.3(4)
N3b C21b C5b . . . 122.8(4)
N3b C22b C23b . . . 117.1(7)
C22b C23b C24b . . . 119.1(9)
C22b C23b C28b . . . 123.4(8)
C24b C23b C28b . . . 117.4(8)
C23b C24b C25b . . . 119.3(11)
C24b C25b C26b . . . 124.5(13)
C25b C26b C27b . . . 115.1(11)
C26b C27b C28b . . . 124.2(14)
C23b C28b C27b . . . 119.5(11)
N3b C29b C30b . . . 108.1(5)
C29b C30b C31b . . . 121.7(6)
C29b C30b C35b . . . 117.3(5)
C31b C30b C35b . . . 120.6(6)
C30b C31b C32b . . . 120.2(8)
C31b C32b C33b . . . 119.9(9)
C32b C33b C34b . . . 119.7(9)
C33b C34b C35b . . . 119.8(10)
C30b C35b C34b . . . 119.8(8)
C21b N3b C29b' . . . 120.7(5)
C22b N3b C29b' . . . 109.6(6)
N3b C29b' C30b . . . 109.2(6)
C29b' C30b C31b' . . . 114.2(6)
C29b' C30b C35b' . . . 126.2(6)
C31b' C30b C35b' . . . 119.6(6)
C30b C31b' C32b' . . . 119.6(8)
C31b' C32b' C33b' . . . 120.0(9)
C32b' C33b' C34b' . . . 120.2(9)
C33b' C34b' C35b' . . . 120.2(9)
C30b C35b' C34b' . . . 120.5(7)
O1c S1c O2c . . . 113.8(3)
O1c S1c O3c . . . 114.1(3)
O1c S1c C1c . . . 102.7(4)
O2c S1c O3c . . . 116.7(3)
O2c S1c C1c . . . 103.9(4)
O3c S1c C1c . . . 103.5(3)
Gd O1c S1c . . . 154.2(3)
S1c C1c F1c . . . 112.2(6)
S1c C1c F2c . . . 111.9(5)
S1c C1c F3c . . . 111.1(8)
F1c C1c F2c . . . 108.4(9)
F1c C1c F3c . . . 107.6(6)
F2c C1c F3c . . . 105.4(7)
O1d S1d O2d . . . 118.6(4)
O1d S1d O3d . . . 112.0(4)
O1d S1d C1d . . . 104.3(5)
O2d S1d O3d . . . 113.0(4)
O2d S1d C1d . . . 105.5(5)
O3d S1d C1d . . . 101.3(4)
S1d C1d F1d . . . 112.0(7)
S1d C1d F2d . . . 113.4(8)
S1d C1d F3d . . . 115.1(7)
F1d C1d F2d . . . 102.4(9)
F1d C1d F3d . . . 105.6(9)
F2d C1d F3d . . . 107.4(8)
O1e S1e O2e . . . 115.9(4)
O1e S1e O3e . . . 111.3(3)
O1e S1e C1e . . . 105.3(5)
O2e S1e O3e . . . 115.3(4)
O2e S1e C1e . . . 107.8(7)
O3e S1e C1e . . . 99.3(4)
S1e C1e F1e . . . 106.6(9)
S1e C1e F2e . . . 111.3(9)
S1e C1e F3e . . . 115.3(10)
F1e C1e F2e . . . 104.3(12)
F1e C1e F3e . . . 109.0(13)
F2e C1e F3e . . . 109.7(10)
C1f O1f C5f . . . 116.4(5)
O1f C1f C2f . . . 103.6(5)
O1f C1f C3f . . . 110.0(5)
O1f C1f C4f . . . 112.5(5)
C2f C1f C3f . . . 108.6(6)
C2f C1f C4f . . . 112.4(6)
C3f C1f C4f . . . 109.5(6)
C1g O1g C5g . . . 108.7(9)
O1g C1g C2g . . . 110.4(11)
O1g C1g C3g . . . 111.1(12)
O1g C1g C4g . . . 101.6(11)
C2g C1g C3g . . . 107.5(13)
C2g C1g C4g . . . 112.9(13)
C3g C1g C4g . . . 113.4(11)
C1g' O1g' C5g . . . 117.6(10)
O1g' C1g' C2g' . . . 103.9(8)
O1g' C1g' C3g' . . . 109.1(8)
O1g' C1g' C4g' . . . 114.7(8)
C2g' C1g' C3g' . . . 110.5(6)
C2g' C1g' C4g' . . . 106.1(6)
C3g' C1g' C4g' . . . 112.3(6)

loop_
_geom_bond_atom_site_label_1
_geom_bond_atom_site_label_2
_geom_bond_site_symmetry_1
_geom_bond_site_symmetry_2
_geom_bond_distance
Gd O1a . . 2.411(3)
Gd O2a . . 2.485(3)
Gd N1a . . 2.586(4)
Gd O1b . . 2.377(3)
Gd O2b . . 2.389(3)
Gd N1b . . 2.592(3)
Gd O1w . . 2.430(4)
Gd O2w . . 2.409(4)
Gd O1c . . 2.410(3)
O1a C6a . . 1.253(5)
O2a C21a . . 1.256(5)
N1a C1a . . 1.329(5)
N1a C5a . . 1.342(6)
N2a C6a . . 1.330(5)
N2a C7a . . 1.479(5)
N2a C14a . . 1.480(5)
N3a C21a . . 1.341(5)
N3a C22a . . 1.468(6)
N3a C29a . . 1.480(6)
C1a C2a . . 1.390(6)
C1a C6a . . 1.508(6)
C2a C3a . . 1.388(7)
C3a C4a . . 1.377(6)
C4a C5a . . 1.395(7)
C5a C21a . . 1.493(6)
C7a C8a . . 1.508(7)
C8a C9a . . 1.382(7)
C8a C13a . . 1.395(8)
C9a C10a . . 1.373(10)
C10a C11a . . 1.369(12)
C11a C12a . . 1.387(12)
C12a C13a . . 1.386(9)
C14a C15a . . 1.505(7)
C15a C16a . . 1.387(7)
C15a C20a . . 1.391(8)
C16a C17a . . 1.387(11)
C17a C18a . . 1.343(13)
C18a C19a . . 1.404(13)
C19a C20a . . 1.356(9)
C22a C23a . . 1.511(7)
C23a C24a . . 1.358(7)
C23a C28a . . 1.394(8)
C24a C25a . . 1.400(8)
C25a C26a . . 1.365(8)
C26a C27a . . 1.370(12)
C27a C28a . . 1.391(11)
C29a C30a . . 1.513(7)
C30a C31a . . 1.397(7)
C30a C35a . . 1.383(7)
C31a C32a . . 1.369(8)
C32a C33a . . 1.382(9)
C33a C34a . . 1.373(11)
C34a C35a . . 1.385(10)
O1b C6b . . 1.249(5)
O2b C21b . . 1.250(5)
N1b C1b . . 1.344(5)
N1b C5b . . 1.342(6)
N2b C6b . . 1.349(6)
N2b C7b . . 1.474(5)
N2b C14b . . 1.466(6)
N3b C21b . . 1.334(7)
N3b C22b . . 1.463(8)
N3b C29b . . 1.551(9)
C1b C2b . . 1.386(6)
C1b C6b . . 1.512(7)
C2b C3b . . 1.385(8)
C3b C4b . . 1.374(8)
C4b C5b . . 1.385(7)
C5b C21b . . 1.517(6)
C7b C8b . . 1.520(6)
C8b C9b . . 1.378(7)
C8b C13b . . 1.388(7)
C9b C10b . . 1.387(8)
C10b C11b . . 1.361(9)
C11b C12b . . 1.377(10)
C12b C13b . . 1.390(8)
C14b C15b . . 1.512(7)
C15b C16b . . 1.369(8)
C15b C20b . . 1.376(9)
C16b C17b . . 1.382(9)
C17b C18b . . 1.362(13)
C18b C19b . . 1.336(13)
C19b C20b . . 1.384(12)
C22b C23b . . 1.467(10)
C23b C24b . . 1.403(13)
C23b C28b . . 1.355(17)
C24b C25b . . 1.373(14)
C25b C26b . . 1.33(3)
C26b C27b . . 1.36(3)
C27b C28b . . 1.385(12)
C29b C30b . . 1.542(8)
C30b C31b . . 1.340(9)
C30b C35b . . 1.396(11)
C31b C32b . . 1.401(12)
C32b C33b . . 1.380(18)
C33b C34b . . 1.387(16)
C34b C35b . . 1.379(13)
N3b C29b' . . 1.558(9)
C29b' C30b . . 1.512(11)
C30b C31b' . . 1.410(9)
C30b C35b' . . 1.359(10)
C31b' C32b' . . 1.378(14)
C32b' C33b' . . 1.376(15)
C33b' C34b' . . 1.377(14)
C34b' C35b' . . 1.379(13)
S1c O1c . . 1.443(4)
S1c O2c . . 1.422(5)
S1c O3c . . 1.431(5)
S1c C1c . . 1.803(10)
C1c F1c . . 1.308(11)
C1c F2c . . 1.300(10)
C1c F3c . . 1.311(9)
S1d O1d . . 1.414(6)
S1d O2d . . 1.409(6)
S1d O3d . . 1.469(6)
S1d C1d . . 1.786(9)
C1d F1d . . 1.301(13)
C1d F2d . . 1.316(14)
C1d F3d . . 1.296(11)
S1e O1e . . 1.431(5)
S1e O2e . . 1.382(6)
S1e O3e . . 1.440(5)
S1e C1e . . 1.790(11)
C1e F1e . . 1.301(14)
C1e F2e . . 1.327(16)
C1e F3e . . 1.225(19)
O1f C1f . . 1.449(7)
O1f C5f . . 1.400(7)
C1f C2f . . 1.530(10)
C1f C3f . . 1.510(10)
C1f C4f . . 1.494(11)
O1g C1g . . 1.403(16)
O1g C5g . . 1.404(11)
C1g C2g . . 1.59(3)
C1g C3g . . 1.48(3)
C1g C4g . . 1.50(2)
O1g' C1g' . . 1.463(14)
O1g' C5g . . 1.308(14)
C1g' C2g' . . 1.378(10)
C1g' C3g' . . 1.509(10)
C1g' C4g' . . 1.604(10)

loop_
_geom_torsion_atom_site_label_1
_geom_torsion_atom_site_label_2
_geom_torsion_atom_site_label_3
_geom_torsion_atom_site_label_4
_geom_torsion_site_symmetry_1
_geom_torsion_site_symmetry_2
_geom_torsion_site_symmetry_3
_geom_torsion_site_symmetry_4
_geom_torsion
C5a N1a C1a C2a . . . . 5.4(6)
C5a N1a C1a C6a . . . . 177.0(4)
C1a N1a C5a C4a . . . . -6.3(6)
C1a N1a C5a C21a . . . . -179.5(4)
C7a N2a C6a O1a . . . . -15.2(6)
C7a N2a C6a C1a . . . . 160.5(4)
C14a N2a C6a O1a . . . . 156.3(4)
C14a N2a C6a C1a . . . . -28.0(7)
C6a N2a C7a C8a . . . . -80.0(5)
C14a N2a C7a C8a . . . . 107.9(4)
C6a N2a C14a C15a . . . . -113.6(5)
C7a N2a C14a C15a . . . . 57.8(5)
C22a N3a C21a O2a . . . . -158.3(5)
C22a N3a C21a C5a . . . . 22.9(7)
C29a N3a C21a O2a . . . . 2.9(7)
C29a N3a C21a C5a . . . . -175.9(4)
C21a N3a C22a C23a . . . . -125.8(5)
C29a N3a C22a C23a . . . . 72.2(5)
C21a N3a C29a C30a . . . . -98.7(5)
C22a N3a C29a C30a . . . . 64.2(5)
N1a C1a C2a C3a . . . . -1.2(6)
C6a C1a C2a C3a . . . . -171.7(4)
N1a C1a C6a O1a . . . . -27.1(5)
N1a C1a C6a N2a . . . . 157.0(4)
C2a C1a C6a O1a . . . . 144.3(4)
C2a C1a C6a N2a . . . . -31.7(6)
C1a C2a C3a C4a . . . . -2.1(6)
C2a C3a C4a C5a . . . . 1.2(6)
C3a C4a C5a N1a . . . . 3.1(6)
C3a C4a C5a C21a . . . . 175.2(4)
N1a C5a C21a O2a . . . . 30.1(6)
N1a C5a C21a N3a . . . . -151.0(4)
C4a C5a C21a O2a . . . . -142.7(5)
C4a C5a C21a N3a . . . . 36.2(7)
N2a C7a C8a C9a . . . . 107.4(5)
N2a C7a C8a C13a . . . . -73.6(5)
C7a C8a C9a C10a . . . . 176.7(6)
C13a C8a C9a C10a . . . . -2.3(8)
C7a C8a C13a C12a . . . . -177.2(5)
C9a C8a C13a C12a . . . . 1.8(8)
C8a C9a C10a C11a . . . . .3(10)
C9a C10a C11a C12a . . . . 2.2(11)
C10a C11a C12a C13a . . . . -2.6(11)
C11a C12a C13a C8a . . . . .6(9)
N2a C14a C15a C16a . . . . -107.3(5)
N2a C14a C15a C20a . . . . 73.5(5)
C14a C15a C16a C17a . . . . -179.6(5)
C20a C15a C16a C17a . . . . -.3(8)
C14a C15a C20a C19a . . . . 179.5(5)
C16a C15a C20a C19a . . . . .3(8)
C15a C16a C17a C18a . . . . -.1(9)
C16a C17a C18a C19a . . . . .6(11)
C17a C18a C19a C20a . . . . -.7(11)
C18a C19a C20a C15a . . . . .3(9)
N3a C22a C23a C24a . . . . 28.6(6)
N3a C22a C23a C28a . . . . -154.8(5)
C22a C23a C24a C25a . . . . 176.4(5)
C28a C23a C24a C25a . . . . -.2(7)
C22a C23a C28a C27a . . . . -177.6(6)
C24a C23a C28a C27a . . . . -.8(9)
C23a C24a C25a C26a . . . . 1.3(8)
C24a C25a C26a C27a . . . . -1.3(9)
C25a C26a C27a C28a . . . . .3(11)
C26a C27a C28a C23a . . . . .8(11)
N3a C29a C30a C31a . . . . 66.9(6)
N3a C29a C30a C35a . . . . -110.7(5)
C29a C30a C31a C32a . . . . -179.5(5)
C35a C30a C31a C32a . . . . -1.9(8)
C29a C30a C35a C34a . . . . 177.7(6)
C31a C30a C35a C34a . . . . .1(9)
C30a C31a C32a C33a . . . . 1.5(9)
C31a C32a C33a C34a . . . . .7(11)
C32a C33a C34a C35a . . . . -2.5(13)
C33a C34a C35a C30a . . . . 2.1(12)
C5b N1b C1b C2b . . . . 4.0(6)
C5b N1b C1b C6b . . . . 177.5(4)
C1b N1b C5b C4b . . . . -2.3(6)
C1b N1b C5b C21b . . . . -172.7(4)
C7b N2b C6b O1b . . . . 171.5(4)
C7b N2b C6b C1b . . . . -10.2(6)
C14b N2b C6b O1b . . . . -4.4(5)
C14b N2b C6b C1b . . . . 173.9(4)
C6b N2b C7b C8b . . . . 100.8(5)
C14b N2b C7b C8b . . . . -83.1(5)
C6b N2b C14b C15b . . . . 103.4(5)
C7b N2b C14b C15b . . . . -73.0(5)
C22b N3b C21b O2b . . . . .5(7)
C22b N3b C21b C5b . . . . -177.1(5)
C29b N3b C21b O2b . . . . 167.4(5)
C29b N3b C21b C5b . . . . -10.2(8)
C21b N3b C22b C23b . . . . 72.0(7)
C29b N3b C22b C23b . . . . -94.3(7)
C21b N3b C29b C30b . . . . 155.2(5)
C22b N3b C29b C30b . . . . -39.1(8)
N1b C1b C2b C3b . . . . -3.3(6)
C6b C1b C2b C3b . . . . -175.5(4)
N1b C1b C6b O1b . . . . -15.2(5)
N1b C1b C6b N2b . . . . 166.5(4)
C2b C1b C6b O1b . . . . 157.7(4)
C2b C1b C6b N2b . . . . -20.6(6)
C1b C2b C3b C4b . . . . .7(7)
C2b C3b C4b C5b . . . . .9(8)
C3b C4b C5b N1b . . . . -.2(7)
C3b C4b C5b C21b . . . . 168.7(5)
N1b C5b C21b O2b . . . . 31.7(6)
N1b C5b C21b N3b . . . . -150.7(5)
C4b C5b C21b O2b . . . . -138.3(5)
C4b C5b C21b N3b . . . . 39.4(7)
N2b C7b C8b C9b . . . . -12.8(8)
N2b C7b C8b C13b . . . . 168.7(5)
C7b C8b C9b C10b . . . . -178.2(6)
C13b C8b C9b C10b . . . . .3(10)
C7b C8b C13b C12b . . . . 178.1(6)
C9b C8b C13b C12b . . . . -.5(10)
C8b C9b C10b C11b . . . . .1(11)
C9b C10b C11b C12b . . . . -.3(12)
C10b C11b C12b C13b . . . . .2(13)
C11b C12b C13b C8b . . . . .3(12)
N2b C14b C15b C16b . . . . 141.3(5)
N2b C14b C15b C20b . . . . -40.1(7)
C14b C15b C16b C17b . . . . 176.2(5)
C20b C15b C16b C17b . . . . -2.4(8)
C14b C15b C20b C19b . . . . -176.4(6)
C16b C15b C20b C19b . . . . 2.2(9)
C15b C16b C17b C18b . . . . 2.8(10)
C16b C17b C18b C19b . . . . -2.8(11)
C17b C18b C19b C20b . . . . 2.6(12)
C18b C19b C20b C15b . . . . -2.4(12)
N3b C22b C23b C24b . . . . -165.5(7)
N3b C22b C23b C28b . . . . 18.1(11)
C22b C23b C24b C25b . . . . -175.6(10)
C28b C23b C24b C25b . . . . 1.0(15)
C22b C23b C28b C27b . . . . 175.9(8)
C24b C23b C28b C27b . . . . -.6(13)
C23b C24b C25b C26b . . . . 0(3)
C24b C25b C26b C27b . . . . -.0(19)
C25b C26b C27b C28b . . . . 0(2)
C26b C27b C28b C23b . . . . -.2(16)
N3b C29b C30b C31b . . . . -57.6(8)
N3b C29b C30b C35b . . . . 129.5(6)
C29b C30b C31b C32b . . . . -172.9(7)
C35b C30b C31b C32b . . . . -.3(10)
C29b C30b C35b C34b . . . . 173.2(8)
C31b C30b C35b C34b . . . . .2(11)
C30b C31b C32b C33b . . . . .1(12)
C31b C32b C33b C34b . . . . .1(14)
C32b C33b C34b C35b . . . . -.2(16)
C33b C34b C35b C30b . . . . .1(15)
C29b' N3b C21b O2b . . . . -134.8(6)
C29b' N3b C21b C5b . . . . 47.6(8)
C21b N3b C29b' C30b . . . . -154.9(6)
C22b N3b C29b' C30b . . . . 67.7(8)
N3b C29b' C30b C31b' . . . . -153.5(6)
N3b C29b' C30b C35b' . . . . 23.6(10)
C29b' C30b C31b' C32b' . . . . 177.8(8)
C35b' C30b C31b' C32b' . . . . .4(11)
C29b' C30b C35b' C34b' . . . . -177.6(7)
C31b' C30b C35b' C34b' . . . . -.6(10)
C30b C31b' C32b' C33b' . . . . -.0(14)
C31b' C32b' C33b' C34b' . . . . -.3(15)
C32b' C33b' C34b' C35b' . . . . .1(15)
C33b' C34b' C35b' C30b . . . . .3(12)
O1c S1c C1c F1c . . . . -55.9(6)
O1c S1c C1c F2c . . . . 66.2(6)
O1c S1c C1c F3c . . . . -176.4(5)
O2c S1c C1c F1c . . . . -174.7(6)
O2c S1c C1c F2c . . . . -52.6(7)
O2c S1c C1c F3c . . . . 64.9(6)
O3c S1c C1c F1c . . . . 63.1(7)
O3c S1c C1c F2c . . . . -174.9(6)
O3c S1c C1c F3c . . . . -57.4(6)
O1d S1d C1d F1d . . . . -66.9(9)
O1d S1d C1d F2d . . . . 177.9(7)
O1d S1d C1d F3d . . . . 53.7(9)
O2d S1d C1d F1d . . . . 58.7(10)
O2d S1d C1d F2d . . . . -56.5(9)
O2d S1d C1d F3d . . . . 179.3(8)
O3d S1d C1d F1d . . . . 176.7(9)
O3d S1d C1d F2d . . . . 61.5(8)
O3d S1d C1d F3d . . . . -62.7(9)
O1e S1e C1e F1e . . . . 67.4(13)
O1e S1e C1e F2e . . . . -179.5(8)
O1e S1e C1e F3e . . . . -53.7(9)
O2e S1e C1e F1e . . . . -56.9(14)
O2e S1e C1e F2e . . . . 56.3(10)
O2e S1e C1e F3e . . . . -178.0(9)
O3e S1e C1e F1e . . . . -177.4(12)
O3e S1e C1e F2e . . . . -64.3(10)
O3e S1e C1e F3e . . . . 61.5(10)
C5f O1f C1f C2f . . . . 173.6(5)
C5f O1f C1f C3f . . . . -70.4(7)
C5f O1f C1f C4f . . . . 52.0(7)
C5g O1g C1g C2g . . . . 63.3(14)
C5g O1g C1g C3g . . . . -55.9(13)
C5g O1g C1g C4g . . . . -176.7(9)
C5g O1g' C1g' C2g' . . . . -140.4(9)
C5g O1g' C1g' C3g' . . . . 101.8(10)
C5g O1g' C1g' C4g' . . . . -25.1(13)
